data_4321056
loop_
_publ_author_name
'Kirstin Ortner'
'Louise Hilditch'
'Yifan Zheng'
'Jonathan R. Dilworth'
'Ulrich Abram'

_publ_contact_author
;
      Ulrich Abram
      Institut f\"ur Analytische  Chemie
      Technische Universit\"at Dresden        
      D-0162 Dresden         
      Bundesrepublik Deutschland
;
_publ_contact_author_email ulrich.abram@fz-rossendorf.de
_publ_contact_author_fax '049 351 463 7188'
_publ_contact_author_phone '049 351 463 2508 '
_publ_section_title
;
 Gold Complexes with Potentially Tri- and Tetradentate Phosphinothiolate
 Ligands
;
_journal_name_full 'Inorganic Chemistry'
_journal_page_first 2801
_journal_page_last 2806
_journal_paper_doi 10.1021/ic000015y
_journal_volume 39
_journal_year 2000
_chemical_formula_moiety '[Au(I)(PS2-nonbulky)2Au(III)]'
_chemical_formula_sum 'C37 H28 Au2 Cl2 P2 S4'
_chemical_formula_weight 1127.61
_chemical_name_systematic Bis{phenyldi(2-mercaptophenyl)phosphine}gold(I,III)
_space_group_IT_number 228
_symmetry_cell_setting cubic
_symmetry_space_group_name_Hall '-F 4ud 2vw 3'
_symmetry_space_group_name_H-M 'F d -3 c :2'
_atom_sites_solution_hydrogens geom
_atom_sites_solution_primary direct
_atom_sites_solution_secondary difmap
_audit_creation_method SHELXL-97
_cell_angle_alpha 90.00
_cell_angle_beta 90.00
_cell_angle_gamma 90.00
_cell_formula_units_Z 96
_cell_length_a 49.678(8)
_cell_length_b 49.678(8)
_cell_length_c 49.678(8)
_cell_measurement_temperature 213(2)
_cell_volume 122601(3)
_computing_cell_refinement 'DENZO (Otwinowski & Minor, 1996)'
_computing_data_collection 'DIP2000 software Xpress (MAC Science, 1989)'
_computing_data_reduction 'DENZO (Otwinowski & Minor, 1996)'
_computing_molecular_graphics 'SCHAKAL (Keller, 1997)'
_computing_publication_material 'SHELXL-97 (Sheldrick, 1997)'
_computing_structure_refinement 'SHELXL-97 (Sheldrick, 1997)'
_computing_structure_solution 'SHELXS-97 (Sheldrick, 1990)'
_diffrn_ambient_temperature 213(2)
_diffrn_measured_fraction_theta_full 0.208
_diffrn_measured_fraction_theta_max 0.208
_diffrn_measurement_device_type DIP2000
_diffrn_radiation_monochromator graphite
_diffrn_radiation_source 'fine-focus sealed tube'
_diffrn_radiation_type MoK\a
_diffrn_radiation_wavelength 0.71073
_diffrn_reflns_av_R_equivalents 0.2006
_diffrn_reflns_av_sigmaI/netI 0.1399
_diffrn_reflns_limit_h_max 54
_diffrn_reflns_limit_h_min -54
_diffrn_reflns_limit_k_max 38
_diffrn_reflns_limit_k_min -54
_diffrn_reflns_limit_l_max 37
_diffrn_reflns_limit_l_min -54
_diffrn_reflns_number 14084
_diffrn_reflns_theta_full 22.99
_diffrn_reflns_theta_max 22.99
_diffrn_reflns_theta_min 2.01
_diffrn_standards_decay_% 0
_exptl_absorpt_coefficient_mu 6.088
_exptl_absorpt_correction_T_max 0.4620
_exptl_absorpt_correction_T_min 0.2624
_exptl_absorpt_correction_type none
_exptl_crystal_colour red
_exptl_crystal_density_diffrn 1.466
_exptl_crystal_density_method 'not measured'
_exptl_crystal_description plate
_exptl_crystal_F_000 51456
_exptl_crystal_size_max 0.30
_exptl_crystal_size_mid 0.20
_exptl_crystal_size_min 0.15
_refine_diff_density_max 1.228
_refine_diff_density_min -0.929
_refine_diff_density_rms 0.226
_refine_ls_extinction_method none
_refine_ls_goodness_of_fit_ref 0.913
_refine_ls_hydrogen_treatment 'riding model'
_refine_ls_matrix_type full
_refine_ls_number_parameters 236
_refine_ls_number_reflns 3236
_refine_ls_number_restraints 1
_refine_ls_restrained_S_all 0.913
_refine_ls_R_factor_all 0.1128
_refine_ls_R_factor_gt 0.0582
_refine_ls_shift/su_max 0.002
_refine_ls_shift/su_mean 0.000
_refine_ls_structure_factor_coef Fsqd
_refine_ls_weighting_details 'w=1/[\s^2^(Fo^2^)+(0.0689P)^2^+0.0000P] where P=(Fo^2^+2Fc^2^)/3'
_refine_ls_weighting_scheme calc
_refine_ls_wR_factor_gt 0.1390
_refine_ls_wR_factor_ref 0.1585
_reflns_number_gt 1830
_reflns_number_total 3236
_reflns_threshold_expression >2sigma(I)
_cod_data_source_file ic000015y_2.cif
_cod_data_source_block au13non
_cod_depositor_comments
;
The following automatic conversions were performed:

'_refine_ls_weighting_scheme' value 'calc
w=1/[\s^2^(Fo^2^)+(0.0689P)^2^+0.0000P] where P=(Fo^2^+2Fc^2^)/3' was
changed to 'calc'. New tag '_refine_ls_weighting_details' was
created. The value of the new tag was set to
'w=1/[\s^2^(Fo^2^)+(0.0689P)^2^+0.0000P] where P=(Fo^2^+2Fc^2^)/3'.

Automatic conversion script
Id: cif_fix_values 3143 2015-03-26 13:38:13Z robertas 
;
_cod_original_cell_volume 122600(34)
_cod_original_sg_symbol_H-M 'F d -3 c'
_cod_database_code 4321056

loop_
_symmetry_equiv_pos_as_xyz
'x, y, z'
'z, x, y'
'-x+1/4, -y+1/4, z'
'x, -y+1/4, -z+1/4'
'y+1/4, -x, z+3/4'
'y, z, x'
'-z+1/4, -x+1/4, y'
'z, -x+1/4, -y+1/4'
'x+1/4, -z, y+3/4'
'-x+1/4, y, -z+1/4'
'-y+1/2, x+3/4, z+3/4'
'-y+1/2, -x, -z'
'-y+1/4, -z+1/4, x'
'y, -z+1/4, -x+1/4'
'z+1/4, -y, x+3/4'
'-z+1/4, x, -y+1/4'
'-x+1/2, z+3/4, y+3/4'
'-x+1/2, -z, -y'
'-y+1/4, z, -x+1/4'
'y+1/4, x+3/4, -z'
'x+1/4, z+3/4, -y'
'-z+1/2, -y, -x'
'-z+1/2, y+3/4, x+3/4'
'z+1/4, y+3/4, -x'
'x, y+1/2, z+1/2'
'z, x+1/2, y+1/2'
'-x+1/4, -y+3/4, z+1/2'
'x, -y+3/4, -z+3/4'
'y+1/4, -x+1/2, z+5/4'
'y, z+1/2, x+1/2'
'-z+1/4, -x+3/4, y+1/2'
'z, -x+3/4, -y+3/4'
'x+1/4, -z+1/2, y+5/4'
'-x+1/4, y+1/2, -z+3/4'
'-y+1/2, x+5/4, z+5/4'
'-y+1/2, -x+1/2, -z+1/2'
'-y+1/4, -z+3/4, x+1/2'
'y, -z+3/4, -x+3/4'
'z+1/4, -y+1/2, x+5/4'
'-z+1/4, x+1/2, -y+3/4'
'-x+1/2, z+5/4, y+5/4'
'-x+1/2, -z+1/2, -y+1/2'
'-y+1/4, z+1/2, -x+3/4'
'y+1/4, x+5/4, -z+1/2'
'x+1/4, z+5/4, -y+1/2'
'-z+1/2, -y+1/2, -x+1/2'
'-z+1/2, y+5/4, x+5/4'
'z+1/4, y+5/4, -x+1/2'
'x+1/2, y, z+1/2'
'z+1/2, x, y+1/2'
'-x+3/4, -y+1/4, z+1/2'
'x+1/2, -y+1/4, -z+3/4'
'y+3/4, -x, z+5/4'
'y+1/2, z, x+1/2'
'-z+3/4, -x+1/4, y+1/2'
'z+1/2, -x+1/4, -y+3/4'
'x+3/4, -z, y+5/4'
'-x+3/4, y, -z+3/4'
'-y+1, x+3/4, z+5/4'
'-y+1, -x, -z+1/2'
'-y+3/4, -z+1/4, x+1/2'
'y+1/2, -z+1/4, -x+3/4'
'z+3/4, -y, x+5/4'
'-z+3/4, x, -y+3/4'
'-x+1, z+3/4, y+5/4'
'-x+1, -z, -y+1/2'
'-y+3/4, z, -x+3/4'
'y+3/4, x+3/4, -z+1/2'
'x+3/4, z+3/4, -y+1/2'
'-z+1, -y, -x+1/2'
'-z+1, y+3/4, x+5/4'
'z+3/4, y+3/4, -x+1/2'
'x+1/2, y+1/2, z'
'z+1/2, x+1/2, y'
'-x+3/4, -y+3/4, z'
'x+1/2, -y+3/4, -z+1/4'
'y+3/4, -x+1/2, z+3/4'
'y+1/2, z+1/2, x'
'-z+3/4, -x+3/4, y'
'z+1/2, -x+3/4, -y+1/4'
'x+3/4, -z+1/2, y+3/4'
'-x+3/4, y+1/2, -z+1/4'
'-y+1, x+5/4, z+3/4'
'-y+1, -x+1/2, -z'
'-y+3/4, -z+3/4, x'
'y+1/2, -z+3/4, -x+1/4'
'z+3/4, -y+1/2, x+3/4'
'-z+3/4, x+1/2, -y+1/4'
'-x+1, z+5/4, y+3/4'
'-x+1, -z+1/2, -y'
'-y+3/4, z+1/2, -x+1/4'
'y+3/4, x+5/4, -z'
'x+3/4, z+5/4, -y'
'-z+1, -y+1/2, -x'
'-z+1, y+5/4, x+3/4'
'z+3/4, y+5/4, -x'
'-x, -y, -z'
'-z, -x, -y'
'x-1/4, y-1/4, -z'
'-x, y-1/4, z-1/4'
'-y-1/4, x, -z-3/4'
'-y, -z, -x'
'z-1/4, x-1/4, -y'
'-z, x-1/4, y-1/4'
'-x-1/4, z, -y-3/4'
'x-1/4, -y, z-1/4'
'y-1/2, -x-3/4, -z-3/4'
'y-1/2, x, z'
'y-1/4, z-1/4, -x'
'-y, z-1/4, x-1/4'
'-z-1/4, y, -x-3/4'
'z-1/4, -x, y-1/4'
'x-1/2, -z-3/4, -y-3/4'
'x-1/2, z, y'
'y-1/4, -z, x-1/4'
'-y-1/4, -x-3/4, z'
'-x-1/4, -z-3/4, y'
'z-1/2, y, x'
'z-1/2, -y-3/4, -x-3/4'
'-z-1/4, -y-3/4, x'
'-x, -y+1/2, -z+1/2'
'-z, -x+1/2, -y+1/2'
'x-1/4, y+1/4, -z+1/2'
'-x, y+1/4, z+1/4'
'-y-1/4, x+1/2, -z-1/4'
'-y, -z+1/2, -x+1/2'
'z-1/4, x+1/4, -y+1/2'
'-z, x+1/4, y+1/4'
'-x-1/4, z+1/2, -y-1/4'
'x-1/4, -y+1/2, z+1/4'
'y-1/2, -x-1/4, -z-1/4'
'y-1/2, x+1/2, z+1/2'
'y-1/4, z+1/4, -x+1/2'
'-y, z+1/4, x+1/4'
'-z-1/4, y+1/2, -x-1/4'
'z-1/4, -x+1/2, y+1/4'
'x-1/2, -z-1/4, -y-1/4'
'x-1/2, z+1/2, y+1/2'
'y-1/4, -z+1/2, x+1/4'
'-y-1/4, -x-1/4, z+1/2'
'-x-1/4, -z-1/4, y+1/2'
'z-1/2, y+1/2, x+1/2'
'z-1/2, -y-1/4, -x-1/4'
'-z-1/4, -y-1/4, x+1/2'
'-x+1/2, -y, -z+1/2'
'-z+1/2, -x, -y+1/2'
'x+1/4, y-1/4, -z+1/2'
'-x+1/2, y-1/4, z+1/4'
'-y+1/4, x, -z-1/4'
'-y+1/2, -z, -x+1/2'
'z+1/4, x-1/4, -y+1/2'
'-z+1/2, x-1/4, y+1/4'
'-x+1/4, z, -y-1/4'
'x+1/4, -y, z+1/4'
'y, -x-3/4, -z-1/4'
'y, x, z+1/2'
'y+1/4, z-1/4, -x+1/2'
'-y+1/2, z-1/4, x+1/4'
'-z+1/4, y, -x-1/4'
'z+1/4, -x, y+1/4'
'x, -z-3/4, -y-1/4'
'x, z, y+1/2'
'y+1/4, -z, x+1/4'
'-y+1/4, -x-3/4, z+1/2'
'-x+1/4, -z-3/4, y+1/2'
'z, y, x+1/2'
'z, -y-3/4, -x-1/4'
'-z+1/4, -y-3/4, x+1/2'
'-x+1/2, -y+1/2, -z'
'-z+1/2, -x+1/2, -y'
'x+1/4, y+1/4, -z'
'-x+1/2, y+1/4, z-1/4'
'-y+1/4, x+1/2, -z-3/4'
'-y+1/2, -z+1/2, -x'
'z+1/4, x+1/4, -y'
'-z+1/2, x+1/4, y-1/4'
'-x+1/4, z+1/2, -y-3/4'
'x+1/4, -y+1/2, z-1/4'
'y, -x-1/4, -z-3/4'
'y, x+1/2, z'
'y+1/4, z+1/4, -x'
'-y+1/2, z+1/4, x-1/4'
'-z+1/4, y+1/2, -x-3/4'
'z+1/4, -x+1/2, y-1/4'
'x, -z-1/4, -y-3/4'
'x, z+1/2, y'
'y+1/4, -z+1/2, x-1/4'
'-y+1/4, -x-1/4, z'
'-x+1/4, -z-1/4, y'
'z, y+1/2, x'
'z, -y-1/4, -x-3/4'
'-z+1/4, -y-1/4, x'

loop_
_atom_site_label
_atom_site_type_symbol
_atom_site_fract_x
_atom_site_fract_y
_atom_site_fract_z
_atom_site_U_iso_or_equiv
_atom_site_adp_type
_atom_site_occupancy
_atom_site_calc_flag
_atom_site_refinement_flags
_atom_site_disorder_assembly
_atom_site_disorder_group
Au1 Au 0.7500 0.918368(13) 0.081632(13) 0.0214(3) Uani 1 d S . .
Au2 Au 0.7500 0.875985(15) 0.124015(15) 0.0286(3) Uani 1 d S . .
P P 0.77305(8) 0.94898(9) 0.10910(9) 0.0230(10) Uani 1 d . . .
S1 S 0.79227(9) 0.90421(9) 0.06610(9) 0.0277(10) Uani 1 d . . .
S2 S 0.77422(10) 0.90076(10) 0.15456(10) 0.0366(12) Uani 1 d . . .
C1 C 0.7587(4) 0.9536(4) 0.1423(4) 0.036(5) Uani 1 d . . .
C2 C 0.7575(4) 0.9325(4) 0.1607(3) 0.027(4) Uani 1 d . . .
C3 C 0.7474(5) 0.9366(5) 0.1862(4) 0.044(5) Uani 1 d . . .
H3 H 0.7489 0.9230 0.1993 0.053 Uiso 1 calc R . .
C4 C 0.7351(5) 0.9611(5) 0.1924(4) 0.056(7) Uani 1 d . . .
H4 H 0.7268 0.9637 0.2092 0.068 Uiso 1 calc R . .
C5 C 0.7352(5) 0.9818(5) 0.1731(4) 0.056(6) Uani 1 d . . .
H5 H 0.7271 0.9983 0.1774 0.067 Uiso 1 calc R . .
C6 C 0.7466(4) 0.9789(3) 0.1487(4) 0.030(4) Uani 1 d . . .
H6 H 0.7465 0.9931 0.1362 0.036 Uiso 1 calc R . .
C11 C 0.8071(3) 0.9375(3) 0.1103(3) 0.024(4) Uani 1 d . . .
C12 C 0.8144(3) 0.9185(4) 0.0899(3) 0.028(4) Uani 1 d . . .
C13 C 0.8424(3) 0.9102(3) 0.0877(4) 0.030(4) Uani 1 d . . .
H13 H 0.8483 0.8991 0.0735 0.037 Uiso 1 calc R . .
C14 C 0.8611(4) 0.9196(4) 0.1082(4) 0.036(5) Uani 1 d . . .
H14 H 0.8791 0.9137 0.1080 0.044 Uiso 1 calc R . .
C15 C 0.8530(4) 0.9365(4) 0.1274(4) 0.033(4) Uani 1 d . . .
H15 H 0.8655 0.9431 0.1400 0.039 Uiso 1 calc R . .
C16 C 0.8251(4) 0.9447(4) 0.1289(4) 0.033(4) Uani 1 d . . .
H16 H 0.8194 0.9554 0.1434 0.040 Uiso 1 calc R . .
C21 C 0.7748(3) 0.9815(4) 0.0933(4) 0.031(4) Uani 1 d D . .
C22 C 0.7953(4) 0.9999(4) 0.0987(5) 0.051(6) Uani 1 d D . .
H22 H 0.8088 0.9953 0.1111 0.061 Uiso 1 calc R . .
C23 C 0.7962(5) 1.0246(4) 0.0863(5) 0.047(6) Uani 1 d . . .
H23 H 0.8102 1.0367 0.0906 0.057 Uiso 1 calc R . .
C24 C 0.7779(6) 1.0315(5) 0.0686(5) 0.066(8) Uani 1 d . . .
H24 H 0.7791 1.0480 0.0594 0.079 Uiso 1 calc R . .
C25 C 0.7576(7) 1.0144(6) 0.0640(8) 0.17(2) Uani 1 d . . .
H25 H 0.7436 1.0204 0.0529 0.199 Uiso 1 calc R . .
C26 C 0.7556(5) 0.9886(5) 0.0743(6) 0.080(10) Uani 1 d D . .
H26 H 0.7420 0.9766 0.0688 0.096 Uiso 1 calc R . .
C30 C 0.5942(16) 0.9638(10) 0.0720(15) 0.12(3) Uani 0.50 d P . .
H30A H 0.5918 0.9489 0.0594 0.143 Uiso 0.50 calc PR A 1
H30B H 0.6136 0.9644 0.0755 0.143 Uiso 0.50 calc PR A 1
Cl3 Cl 0.5904(3) 0.9895(3) 0.0524(3) 0.089(5) Uani 0.50 d P . .
Cl4A Cl 0.5850(4) 0.9531(4) 0.0947(4) 0.065(5) Uani 0.35 d P B 1
Cl4B Cl 0.6045(8) 0.9649(7) 0.1004(7) 0.047(9) Uani 0.15 d P B 2

loop_
_atom_site_aniso_label
_atom_site_aniso_U_11
_atom_site_aniso_U_22
_atom_site_aniso_U_33
_atom_site_aniso_U_23
_atom_site_aniso_U_13
_atom_site_aniso_U_12
Au1 0.0193(5) 0.0225(3) 0.0225(3) 0.0041(4) -0.0036(3) -0.0036(3)
Au2 0.0321(5) 0.0268(3) 0.0268(3) 0.0075(4) 0.0004(3) 0.0004(3)
P 0.017(2) 0.026(2) 0.026(2) 0.0023(19) -0.0023(18) -0.0046(19)
S1 0.021(2) 0.029(2) 0.033(2) -0.0014(19) -0.001(2) 0.0012(19)
S2 0.036(3) 0.032(3) 0.042(3) 0.008(2) -0.005(2) -0.006(2)
C1 0.030(10) 0.042(12) 0.036(11) -0.013(9) -0.015(9) -0.011(9)
C2 0.030(10) 0.029(10) 0.023(9) 0.013(8) -0.007(8) 0.001(8)
C3 0.057(14) 0.049(14) 0.027(11) 0.000(9) 0.014(10) -0.026(11)
C4 0.051(14) 0.09(2) 0.023(11) -0.004(13) 0.012(10) -0.008(14)
C5 0.077(18) 0.050(14) 0.042(13) -0.015(11) 0.007(12) 0.004(13)
C6 0.031(10) 0.022(9) 0.037(11) -0.006(8) 0.012(8) 0.010(8)
C11 0.021(9) 0.032(10) 0.019(8) 0.011(8) -0.001(7) 0.005(7)
C12 0.029(10) 0.039(11) 0.016(9) 0.007(8) 0.005(7) -0.019(9)
C13 0.019(9) 0.017(9) 0.056(12) 0.006(8) -0.013(9) 0.008(7)
C14 0.024(10) 0.037(11) 0.049(13) 0.012(10) -0.003(9) 0.014(9)
C15 0.023(9) 0.035(10) 0.041(11) 0.008(10) -0.018(9) -0.015(8)
C16 0.032(10) 0.043(11) 0.024(10) 0.004(9) -0.005(8) 0.010(8)
C21 0.028(10) 0.024(10) 0.041(11) -0.010(8) -0.001(9) -0.007(8)
C22 0.042(13) 0.048(13) 0.062(15) -0.002(12) -0.008(12) 0.003(11)
C23 0.054(14) 0.024(11) 0.064(15) 0.006(10) 0.017(12) -0.027(10)
C24 0.10(2) 0.044(14) 0.050(14) 0.027(12) -0.025(15) 0.012(14)
C25 0.13(3) 0.09(2) 0.28(5) 0.13(3) -0.18(4) -0.08(2)
C26 0.059(17) 0.070(18) 0.11(2) 0.044(17) -0.059(16) -0.030(14)
C30 0.16(7) 0.04(3) 0.16(8) -0.02(4) -0.08(6) 0.06(4)
Cl3 0.106(12) 0.099(11) 0.063(8) 0.060(8) 0.035(8) 0.031(9)
Cl4A 0.065(12) 0.054(11) 0.076(12) 0.046(10) 0.010(10) 0.005(10)
Cl4B 0.05(2) 0.05(2) 0.05(2) 0.025(17) 0.001(16) 0.006(19)

loop_
_atom_type_symbol
_atom_type_description
_atom_type_scat_dispersion_real
_atom_type_scat_dispersion_imag
_atom_type_scat_source
C C 0.0033 0.0016 'International Tables Vol C Tables 4.2.6.8 and 6.1.1.4'
H H 0.0000 0.0000 'International Tables Vol C Tables 4.2.6.8 and 6.1.1.4'
Cl Cl 0.1484 0.1585 'International Tables Vol C Tables 4.2.6.8 and 6.1.1.4'
S S 0.1246 0.1234 'International Tables Vol C Tables 4.2.6.8 and 6.1.1.4'
P P 0.1023 0.0942 'International Tables Vol C Tables 4.2.6.8 and 6.1.1.4'
Au Au -2.0133 8.8022 'International Tables Vol C Tables 4.2.6.8 and 6.1.1.4'

loop_
_geom_angle_atom_site_label_1
_geom_angle_atom_site_label_2
_geom_angle_atom_site_label_3
_geom_angle
_geom_angle_site_symmetry_1
_geom_angle_site_symmetry_3
_geom_angle_publ_flag
P Au1 P 174.6(2) . 18_666 ?
P Au1 S1 92.84(15) . 18_666 ?
P Au1 S1 87.05(15) 18_666 18_666 ?
P Au1 S1 87.05(15) . . ?
P Au1 S1 92.84(15) 18_666 . ?
S1 Au1 S1 177.6(2) 18_666 . ?
P Au1 Au2 92.71(11) . . ?
P Au1 Au2 92.71(11) 18_666 . ?
S1 Au1 Au2 91.18(11) 18_666 . ?
S1 Au1 Au2 91.18(11) . . ?
S2 Au2 S2 169.9(3) 18_666 . ?
S2 Au2 Au1 95.06(13) 18_666 . ?
S2 Au2 Au1 95.06(13) . . ?
C11 P C21 104.8(8) . . ?
C11 P C1 112.5(8) . . ?
C21 P C1 107.5(9) . . ?
C11 P Au1 106.0(6) . . ?
C21 P Au1 110.7(5) . . ?
C1 P Au1 114.9(6) . . ?
C12 S1 Au1 102.5(6) . . ?
C2 S2 Au2 109.7(6) . . ?
C2 C1 C6 119.8(19) . . ?
C2 C1 P 121.3(15) . . ?
C6 C1 P 118.7(15) . . ?
C3 C2 C1 120.5(19) . . ?
C3 C2 S2 116.9(15) . . ?
C1 C2 S2 121.6(14) . . ?
C2 C3 C4 119(2) . . ?
C3 C4 C5 119(2) . . ?
C6 C5 C4 123(2) . . ?
C5 C6 C1 118(2) . . ?
C16 C11 C12 119.9(16) . . ?
C16 C11 P 124.9(14) . . ?
C12 C11 P 115.1(13) . . ?
C11 C12 C13 118.6(15) . . ?
C11 C12 S1 125.7(14) . . ?
C13 C12 S1 115.7(13) . . ?
C14 C13 C12 117.9(17) . . ?
C15 C14 C13 120.8(17) . . ?
C14 C15 C16 120.1(17) . . ?
C11 C16 C15 122.1(18) . . ?
C26 C21 C22 118(2) . . ?
C26 C21 P 119.3(14) . . ?
C22 C21 P 122.9(14) . . ?
C23 C22 C21 122(2) . . ?
C24 C23 C22 121(2) . . ?
C23 C24 C25 118(2) . . ?
C24 C25 C26 126(2) . . ?
C25 C26 C21 116(2) . . ?
Cl4A C30 Cl4B 48(3) . . ?
Cl4A C30 Cl3 142(5) . . ?
Cl4B C30 Cl3 125(4) . . ?

loop_
_geom_bond_atom_site_label_1
_geom_bond_atom_site_label_2
_geom_bond_distance
_geom_bond_site_symmetry_2
_geom_bond_publ_flag
Au1 P 2.342(4) . ?
Au1 P 2.342(4) 18_666 ?
Au1 S1 2.345(4) 18_666 ?
Au1 S1 2.345(4) . ?
Au1 Au2 2.9776(15) . ?
Au2 S2 2.295(5) 18_666 ?
Au2 S2 2.295(5) . ?
P C11 1.786(16) . ?
P C21 1.798(19) . ?
P C1 1.81(2) . ?
S1 C12 1.762(17) . ?
S2 C2 1.807(18) . ?
C1 C2 1.40(3) . ?
C1 C6 1.43(3) . ?
C2 C3 1.37(3) . ?
C3 C4 1.40(3) . ?
C4 C5 1.41(3) . ?
C5 C6 1.35(3) . ?
C11 C16 1.33(3) . ?
C11 C12 1.43(2) . ?
C12 C13 1.46(2) . ?
C13 C14 1.45(3) . ?
C14 C15 1.33(3) . ?
C15 C16 1.45(3) . ?
C21 C26 1.39(2) . ?
C21 C22 1.39(2) . ?
C22 C23 1.37(3) . ?
C23 C24 1.31(3) . ?
C24 C25 1.34(4) . ?
C25 C26 1.38(3) . ?
C30 Cl4A 1.33(8) . ?
C30 Cl4B 1.50(7) . ?
C30 Cl3 1.61(6) . ?
